data_4069035
loop_
_publ_author_name
'Evans, William J.'
'Montalvo, Elizabeth'
'Champagne, Timothy M.'
'Ziller, Joseph W.'
'DiPasquale, Antonio G.'
'Rheingold, Arnold L.'

_publ_section_title
;
 Synthetic Diversity in the Formation of Triazoles from Nitriles and Diazo
 Compounds Using Metallocenes of Electropositive Metals
;
_journal_issue 9
_journal_name_full Organometallics
_journal_page_first 2897
_journal_paper_doi 10.1021/om8012103
_journal_volume 28
_journal_year 2009
_chemical_formula_sum 'C32 H46 La N3 Si'
_chemical_formula_weight 639.72
_chemical_name_common em4
_chemical_name_systematic
;
 ?
;
_space_group.centring_type P

_space_group_IT_number 14
_space_group.IT_number 14

_symmetry_cell_setting monoclinic
_symmetry_space_group_name_Hall '-P 2yn'
_symmetry_space_group_name_H-M 'P 1 21/n 1'
_atom_sites_solution_hydrogens geom
_atom_sites_solution_primary direct
_atom_sites_solution_secondary difmap
_audit_creation_method SHELXL-97
_cell_angle_alpha 90.00
_cell_angle_beta 97.526(3)
_cell_angle_gamma 90.00
_cell_formula_units_Z 4
_cell_length_a 10.3739(17)
_cell_length_b 22.451(4)
_cell_length_c 13.132(2)
_cell_measurement_reflns_used 6176
_cell_measurement_temperature 100(2)
_cell_measurement_theta_max 27.04
_cell_measurement_theta_min 2.18
_cell_volume 3032.2(9)
_computing_cell_refinement 'Bruker SMART'
_computing_data_collection 'Bruker SMART'
_computing_data_reduction 'Bruker SAINT'
_computing_molecular_graphics ORTEP-32
_computing_publication_material WinGX
_computing_structure_refinement SHELXL-97
_computing_structure_solution SIR-2004
_diffrn_ambient_temperature 100(2)
_diffrn_measured_fraction_theta_full 0.999
_diffrn_measured_fraction_theta_max 0.928
_diffrn_measurement_device_type 'CCD area detector'
_diffrn_measurement_method 'phi and omega scans'
_diffrn_radiation_monochromator graphite
_diffrn_radiation_source 'fine-focus sealed tube'
_diffrn_radiation_type MoK\a
_diffrn_radiation_wavelength 0.71073
_diffrn_reflns_av_R_equivalents 0.0766
_diffrn_reflns_av_sigmaI/netI 0.0842
_diffrn_reflns_limit_h_max 13
_diffrn_reflns_limit_h_min -13
_diffrn_reflns_limit_k_max 28
_diffrn_reflns_limit_k_min -29
_diffrn_reflns_limit_l_max 17
_diffrn_reflns_limit_l_min -17
_diffrn_reflns_number 25412
_diffrn_reflns_theta_full 25.00
_diffrn_reflns_theta_max 28.25
_diffrn_reflns_theta_min 1.81
_exptl_absorpt_coefficient_mu 1.473
_exptl_absorpt_correction_T_max 0.9571
_exptl_absorpt_correction_T_min 0.8913
_exptl_absorpt_correction_type multi-scan
_exptl_absorpt_process_details SADABS
_exptl_crystal_colour colorless
_exptl_crystal_density_diffrn 1.401
_exptl_crystal_density_method 'not measured'
_exptl_crystal_description plate
_exptl_crystal_F_000 1320
_exptl_crystal_size_max 0.08
_exptl_crystal_size_mid 0.08
_exptl_crystal_size_min 0.03
_refine_diff_density_max 1.014
_refine_diff_density_min -1.421
_refine_diff_density_rms 0.120
_refine_ls_extinction_method none
_refine_ls_goodness_of_fit_ref 1.007
_refine_ls_hydrogen_treatment constr
_refine_ls_matrix_type full
_refine_ls_number_parameters 347
_refine_ls_number_reflns 6958
_refine_ls_number_restraints 0
_refine_ls_restrained_S_all 1.007
_refine_ls_R_factor_all 0.0745
_refine_ls_R_factor_gt 0.0426
_refine_ls_shift/su_max 0.016
_refine_ls_shift/su_mean 0.000
_refine_ls_structure_factor_coef Fsqd
_refine_ls_weighting_details 'calc w=1/[\s^2^(Fo^2^)+(0.0339P)^2^+0.0000P] where P=(Fo^2^+2Fc^2^)/3'
_refine_ls_weighting_scheme calc
_refine_ls_wR_factor_gt 0.0819
_refine_ls_wR_factor_ref 0.0905
_reflns_number_gt 4963
_reflns_number_total 6958
_reflns_threshold_expression >2sigma(I)
_cod_data_source_file om8012103_si_001.cif
_cod_data_source_block uci26
_cod_depositor_comments
;
The following automatic conversions were performed:

'_symmetry_cell_setting' value 'Monoclinic' changed to 'monoclinic'
according to /home/saulius/struct/CIF-dictionaries/cif_core.dic
dictionary named 'cif_core.dic' version 2.4.2 from 2011-04-26.

Automatic conversion script
Id: cif_fix_values 1715 2011-07-08 13:25:40Z adriana 

The following automatic conversions were performed:

'_space_group.centring_type' value 'primitive' was replaced with the
value 'P' as specified in the replacement file
'/home/antanas/src/cod-tools/trunk/data/replacement-values/replacement_values.lst'.

Automatic conversion script
Id: cif_fix_values 5642 2017-10-24 12:04:52Z antanas 
;
_cod_original_cell_volume 3032.3(9)
_cod_original_sg_symbol_H-M P2(1)/n
_cod_database_code 4069035

loop_
_symmetry_equiv_pos_as_xyz
'x, y, z'
'-x+1/2, y+1/2, -z+1/2'
'-x, -y, -z'
'x-1/2, -y-1/2, z-1/2'

loop_
_atom_site_label
_atom_site_type_symbol
_atom_site_fract_x
_atom_site_fract_y
_atom_site_fract_z
_atom_site_U_iso_or_equiv
_atom_site_adp_type
_atom_site_occupancy
_atom_site_symmetry_multiplicity
_atom_site_calc_flag
_atom_site_refinement_flags
C1 C -0.0794(4) 0.19197(16) 0.4624(3) 0.0210(9) Uani 1 1 d .
C2 C -0.1200(4) 0.17076(16) 0.3620(3) 0.0216(9) Uani 1 1 d .
C3 C -0.0231(4) 0.18726(16) 0.2994(3) 0.0227(9) Uani 1 1 d .
C4 C 0.0744(4) 0.21926(16) 0.3615(3) 0.0215(9) Uani 1 1 d .
C5 C 0.0413(4) 0.22084(16) 0.4623(3) 0.0209(9) Uani 1 1 d .
C6 C -0.1561(4) 0.19180(18) 0.5525(3) 0.0280(10) Uani 1 1 d .
H6A H -0.1131 0.1659 0.6067 0.042 Uiso 1 1 calc R
H6B H -0.2442 0.1770 0.5303 0.042 Uiso 1 1 calc R
H6C H -0.1609 0.2324 0.5791 0.042 Uiso 1 1 calc R
C7 C -0.2500(4) 0.14292(18) 0.3234(3) 0.0300(10) Uani 1 1 d .
H7A H -0.3096 0.1484 0.3747 0.045 Uiso 1 1 calc R
H7B H -0.2383 0.1003 0.3116 0.045 Uiso 1 1 calc R
H7C H -0.2863 0.1621 0.2589 0.045 Uiso 1 1 calc R
C8 C -0.0343(4) 0.18197(19) 0.1846(3) 0.0324(10) Uani 1 1 d .
H8A H -0.0469 0.2216 0.1536 0.049 Uiso 1 1 calc R
H8B H -0.1086 0.1566 0.1598 0.049 Uiso 1 1 calc R
H8C H 0.0455 0.1643 0.1654 0.049 Uiso 1 1 calc R
C9 C 0.1760(4) 0.25687(18) 0.3201(3) 0.0332(11) Uani 1 1 d .
H9A H 0.2007 0.2383 0.2580 0.050 Uiso 1 1 calc R
H9B H 0.2527 0.2601 0.3720 0.050 Uiso 1 1 calc R
H9C H 0.1408 0.2967 0.3035 0.050 Uiso 1 1 calc R
C10 C 0.1122(4) 0.25454(18) 0.5530(3) 0.0307(10) Uani 1 1 d .
H10A H 0.1992 0.2655 0.5382 0.046 Uiso 1 1 calc R
H10B H 0.1196 0.2292 0.6143 0.046 Uiso 1 1 calc R
H10C H 0.0634 0.2907 0.5652 0.046 Uiso 1 1 calc R
C11 C 0.3737(4) 0.11040(17) 0.4589(3) 0.0214(9) Uani 1 1 d .
C12 C 0.3395(4) 0.10345(17) 0.3515(3) 0.0202(8) Uani 1 1 d .
C13 C 0.2944(4) 0.04458(17) 0.3327(3) 0.0215(9) Uani 1 1 d .
C14 C 0.3016(4) 0.01477(17) 0.4288(3) 0.0225(9) Uani 1 1 d .
C15 C 0.3518(4) 0.05555(17) 0.5063(3) 0.0194(8) Uani 1 1 d .
C16 C 0.4332(4) 0.16560(18) 0.5126(3) 0.0274(9) Uani 1 1 d .
H16A H 0.4400 0.1601 0.5871 0.041 Uiso 1 1 calc R
H16B H 0.3781 0.2002 0.4923 0.041 Uiso 1 1 calc R
H16C H 0.5201 0.1722 0.4930 0.041 Uiso 1 1 calc R
C17 C 0.3736(4) 0.14457(18) 0.2687(3) 0.0287(10) Uani 1 1 d .
H17A H 0.4487 0.1286 0.2394 0.043 Uiso 1 1 calc R
H17B H 0.3952 0.1840 0.2980 0.043 Uiso 1 1 calc R
H17C H 0.2994 0.1479 0.2146 0.043 Uiso 1 1 calc R
C18 C 0.2682(4) 0.01525(18) 0.2291(3) 0.0267(9) Uani 1 1 d .
H18A H 0.2340 0.0448 0.1777 0.040 Uiso 1 1 calc R
H18B H 0.2044 -0.0167 0.2316 0.040 Uiso 1 1 calc R
H18C H 0.3493 -0.0014 0.2106 0.040 Uiso 1 1 calc R
C19 C 0.2726(4) -0.04964(17) 0.4450(3) 0.0293(10) Uani 1 1 d .
H19A H 0.2302 -0.0668 0.3806 0.044 Uiso 1 1 calc R
H19B H 0.2148 -0.0532 0.4980 0.044 Uiso 1 1 calc R
H19C H 0.3539 -0.0710 0.4670 0.044 Uiso 1 1 calc R
C20 C 0.3862(4) 0.03826(19) 0.6169(3) 0.0275(10) Uani 1 1 d .
H20A H 0.4662 0.0146 0.6249 0.041 Uiso 1 1 calc R
H20B H 0.3153 0.0147 0.6390 0.041 Uiso 1 1 calc R
H20C H 0.3994 0.0743 0.6592 0.041 Uiso 1 1 calc R
C21 C 0.1094(4) 0.07615(17) 0.7409(3) 0.0189(8) Uani 1 1 d .
C22 C 0.3146(4) 0.17179(19) 0.7952(3) 0.0324(10) Uani 1 1 d .
H22A H 0.2945 0.1873 0.7251 0.049 Uiso 1 1 calc R
H22B H 0.3842 0.1421 0.7973 0.049 Uiso 1 1 calc R
H22C H 0.3429 0.2046 0.8421 0.049 Uiso 1 1 calc R
C23 C 0.2065(4) 0.10704(18) 0.9679(3) 0.0289(10) Uani 1 1 d .
H23A H 0.2703 0.0748 0.9685 0.043 Uiso 1 1 calc R
H23B H 0.1271 0.0917 0.9915 0.043 Uiso 1 1 calc R
H23C H 0.2427 0.1390 1.0138 0.043 Uiso 1 1 calc R
C24 C 0.0364(4) 0.1929(2) 0.8378(4) 0.0380(11) Uani 1 1 d .
H24A H 0.0643 0.2231 0.8900 0.057 Uiso 1 1 calc R
H24B H -0.0424 0.1732 0.8546 0.057 Uiso 1 1 calc R
H24C H 0.0181 0.2120 0.7704 0.057 Uiso 1 1 calc R
C25 C -0.0694(4) -0.01717(17) 0.2484(3) 0.0203(8) Uani 1 1 d .
C26 C -0.0632(4) 0.01926(18) 0.1536(3) 0.0251(9) Uani 1 1 d .
H26A H -0.0180 -0.0047 0.1058 0.030 Uiso 1 1 calc R
H26B H -0.0083 0.0546 0.1732 0.030 Uiso 1 1 calc R
C27 C -0.1899(4) 0.04091(17) 0.0954(3) 0.0223(9) Uani 1 1 d .
C28 C -0.3095(4) 0.03211(18) 0.1300(3) 0.0295(10) Uani 1 1 d .
H28 H -0.3140 0.0106 0.1917 0.035 Uiso 1 1 calc R
C29 C -0.4229(4) 0.05471(19) 0.0748(3) 0.0323(10) Uani 1 1 d .
H29 H -0.5042 0.0486 0.0991 0.039 Uiso 1 1 calc R
C30 C -0.4175(5) 0.08592(19) -0.0149(4) 0.0361(11) Uani 1 1 d .
H30 H -0.4949 0.1015 -0.0521 0.043 Uiso 1 1 calc R
C31 C -0.3004(5) 0.09442(19) -0.0504(3) 0.0338(10) Uani 1 1 d .
H31 H -0.2964 0.1156 -0.1126 0.041 Uiso 1 1 calc R
C32 C -0.1880(4) 0.07210(18) 0.0047(3) 0.0281(10) Uani 1 1 d .
H32 H -0.1072 0.0783 -0.0204 0.034 Uiso 1 1 calc R
N1 N 0.0534(3) 0.03637(14) 0.5884(2) 0.0204(7) Uani 1 1 d .
N2 N 0.0973(3) 0.08610(13) 0.6364(2) 0.0188(7) Uani 1 1 d .
N3 N -0.0359(3) 0.00654(14) 0.3430(2) 0.0201(7) Uani 1 1 d .
Si1 Si 0.16762(11) 0.13668(5) 0.83482(8) 0.0218(2) Uani 1 1 d .
La1 La 0.10131(2) 0.099138(9) 0.436103(17) 0.01722(7) Uani 1 1 d .

loop_
_atom_site_aniso_label
_atom_site_aniso_U_11
_atom_site_aniso_U_22
_atom_site_aniso_U_33
_atom_site_aniso_U_23
_atom_site_aniso_U_13
_atom_site_aniso_U_12
C1 0.019(2) 0.019(2) 0.025(2) 0.0012(17) 0.0015(16) 0.0037(16)
C2 0.021(2) 0.0172(19) 0.026(2) 0.0039(17) 0.0001(17) 0.0035(16)
C3 0.030(2) 0.017(2) 0.019(2) 0.0062(16) -0.0005(17) 0.0046(17)
C4 0.021(2) 0.0115(18) 0.032(2) 0.0042(16) 0.0016(17) 0.0045(16)
C5 0.022(2) 0.0141(19) 0.026(2) 0.0013(16) 0.0001(17) 0.0020(16)
C6 0.031(2) 0.020(2) 0.034(2) -0.0010(18) 0.0087(19) 0.0019(18)
C7 0.026(2) 0.026(2) 0.035(3) 0.0004(19) -0.0038(19) -0.0006(18)
C8 0.043(3) 0.029(2) 0.024(2) 0.0042(19) 0.003(2) 0.001(2)
C9 0.038(3) 0.026(2) 0.037(3) 0.006(2) 0.009(2) -0.004(2)
C10 0.037(3) 0.026(2) 0.028(2) 0.0016(19) 0.002(2) 0.000(2)
C11 0.016(2) 0.025(2) 0.023(2) 0.0001(16) 0.0025(16) 0.0034(16)
C12 0.0171(19) 0.022(2) 0.022(2) 0.0032(17) 0.0051(15) -0.0006(17)
C13 0.012(2) 0.029(2) 0.022(2) 0.0011(17) 0.0001(16) 0.0036(17)
C14 0.019(2) 0.020(2) 0.030(2) 0.0026(17) 0.0073(17) 0.0054(16)
C15 0.013(2) 0.026(2) 0.019(2) 0.0052(17) 0.0022(15) 0.0081(16)
C16 0.019(2) 0.033(2) 0.030(2) -0.0025(19) 0.0024(18) 0.0004(18)
C17 0.032(3) 0.028(2) 0.027(2) 0.0030(19) 0.0084(19) -0.0004(19)
C18 0.024(2) 0.030(2) 0.026(2) -0.0001(19) 0.0029(18) 0.0036(18)
C19 0.028(2) 0.022(2) 0.040(3) 0.0045(19) 0.011(2) 0.0052(18)
C20 0.021(2) 0.037(2) 0.024(2) 0.0022(19) -0.0011(17) 0.0047(19)
C21 0.018(2) 0.0205(19) 0.018(2) 0.0004(16) -0.0005(15) 0.0029(16)
C22 0.039(3) 0.027(2) 0.031(2) -0.0044(19) 0.003(2) -0.012(2)
C23 0.029(2) 0.032(2) 0.025(2) -0.0048(19) 0.0034(18) -0.0038(19)
C24 0.040(3) 0.033(3) 0.039(3) -0.011(2) -0.001(2) 0.007(2)
C25 0.017(2) 0.024(2) 0.020(2) -0.0004(17) 0.0025(16) 0.0057(16)
C26 0.021(2) 0.028(2) 0.026(2) 0.0024(18) 0.0046(18) 0.0003(18)
C27 0.024(2) 0.020(2) 0.023(2) 0.0023(17) 0.0027(17) 0.0037(17)
C28 0.031(3) 0.028(2) 0.030(2) -0.0006(19) 0.0031(19) 0.0013(19)
C29 0.023(2) 0.039(3) 0.035(3) -0.003(2) 0.0019(19) 0.002(2)
C30 0.037(3) 0.031(3) 0.039(3) -0.001(2) -0.001(2) 0.008(2)
C31 0.043(3) 0.026(2) 0.030(2) 0.001(2) -0.004(2) 0.005(2)
C32 0.034(3) 0.022(2) 0.028(2) 0.0029(18) 0.0040(19) 0.0031(19)
N1 0.0194(18) 0.0237(17) 0.0177(17) -0.0004(14) 0.0013(13) 0.0006(14)
N2 0.0168(17) 0.0196(17) 0.0197(17) -0.0025(13) 0.0015(13) 0.0019(13)
N3 0.0207(18) 0.0203(17) 0.0195(17) 0.0000(14) 0.0041(14) 0.0008(14)
Si1 0.0246(6) 0.0201(6) 0.0203(6) -0.0028(5) 0.0016(5) -0.0003(5)
La1 0.01706(12) 0.01633(11) 0.01829(12) 0.00095(10) 0.00243(8) 0.00051(10)

loop_
_atom_type_symbol
_atom_type_description
_atom_type_scat_dispersion_real
_atom_type_scat_dispersion_imag
_atom_type_scat_source
C C 0.0033 0.0016 'International Tables Vol C Tables 4.2.6.8 and 6.1.1.4'
H H 0.0000 0.0000 'International Tables Vol C Tables 4.2.6.8 and 6.1.1.4'
N N 0.0061 0.0033 'International Tables Vol C Tables 4.2.6.8 and 6.1.1.4'
Si Si 0.0817 0.0704 'International Tables Vol C Tables 4.2.6.8 and 6.1.1.4'
La La -0.2871 2.4523 'International Tables Vol C Tables 4.2.6.8 and 6.1.1.4'

loop_
_geom_angle_atom_site_label_1
_geom_angle_atom_site_label_2
_geom_angle_atom_site_label_3
_geom_angle
_geom_angle_site_symmetry_1
_geom_angle_site_symmetry_3
C5 C1 C2 108.1(3) . .
C5 C1 C6 124.1(4) . .
C2 C1 C6 127.4(4) . .
C5 C1 La1 74.8(2) . .
C2 C1 La1 76.2(2) . .
C6 C1 La1 121.0(2) . .
C1 C2 C3 107.7(3) . .
C1 C2 C7 126.6(4) . .
C3 C2 C7 125.3(4) . .
C1 C2 La1 75.2(2) . .
C3 C2 La1 75.4(2) . .
C7 C2 La1 121.4(2) . .
C4 C3 C2 107.7(3) . .
C4 C3 C8 125.2(4) . .
C2 C3 C8 126.2(4) . .
C4 C3 La1 76.0(2) . .
C2 C3 La1 75.7(2) . .
C8 C3 La1 123.0(3) . .
C3 C4 C5 108.1(3) . .
C3 C4 C9 124.0(4) . .
C5 C4 C9 126.3(4) . .
C3 C4 La1 75.5(2) . .
C5 C4 La1 74.2(2) . .
C9 C4 La1 127.5(3) . .
C1 C5 C4 108.3(3) . .
C1 C5 C10 124.6(4) . .
C4 C5 C10 126.6(4) . .
C1 C5 La1 76.5(2) . .
C4 C5 La1 77.1(2) . .
C10 C5 La1 119.0(2) . .
C1 C6 H6A 109.5 . .
C1 C6 H6B 109.5 . .
H6A C6 H6B 109.5 . .
C1 C6 H6C 109.5 . .
H6A C6 H6C 109.5 . .
H6B C6 H6C 109.5 . .
C2 C7 H7A 109.5 . .
C2 C7 H7B 109.5 . .
H7A C7 H7B 109.5 . .
C2 C7 H7C 109.5 . .
H7A C7 H7C 109.5 . .
H7B C7 H7C 109.5 . .
C3 C8 H8A 109.5 . .
C3 C8 H8B 109.5 . .
H8A C8 H8B 109.5 . .
C3 C8 H8C 109.5 . .
H8A C8 H8C 109.5 . .
H8B C8 H8C 109.5 . .
C4 C9 H9A 109.5 . .
C4 C9 H9B 109.5 . .
H9A C9 H9B 109.5 . .
C4 C9 H9C 109.5 . .
H9A C9 H9C 109.5 . .
H9B C9 H9C 109.5 . .
C5 C10 H10A 109.5 . .
C5 C10 H10B 109.5 . .
H10A C10 H10B 109.5 . .
C5 C10 H10C 109.5 . .
H10A C10 H10C 109.5 . .
H10B C10 H10C 109.5 . .
C15 C11 C12 108.0(3) . .
C15 C11 C16 125.9(4) . .
C12 C11 C16 125.9(3) . .
C15 C11 La1 75.6(2) . .
C12 C11 La1 76.5(2) . .
C16 C11 La1 117.7(2) . .
C13 C12 C11 108.1(3) . .
C13 C12 C17 123.5(3) . .
C11 C12 C17 126.9(3) . .
C13 C12 La1 75.6(2) . .
C11 C12 La1 74.5(2) . .
C17 C12 La1 127.1(3) . .
C12 C13 C14 107.9(3) . .
C12 C13 C18 125.7(3) . .
C14 C13 C18 125.4(4) . .
C12 C13 La1 75.6(2) . .
C14 C13 La1 74.8(2) . .
C18 C13 La1 124.5(2) . .
C15 C14 C13 107.8(3) . .
C15 C14 C19 125.7(4) . .
C13 C14 C19 126.3(4) . .
C15 C14 La1 75.2(2) . .
C13 C14 La1 76.2(2) . .
C19 C14 La1 118.7(3) . .
C11 C15 C14 108.2(3) . .
C11 C15 C20 128.4(4) . .
C14 C15 C20 123.2(3) . .
C11 C15 La1 75.4(2) . .
C14 C15 La1 75.7(2) . .
C20 C15 La1 119.9(3) . .
C11 C16 H16A 109.5 . .
C11 C16 H16B 109.5 . .
H16A C16 H16B 109.5 . .
C11 C16 H16C 109.5 . .
H16A C16 H16C 109.5 . .
H16B C16 H16C 109.5 . .
C12 C17 H17A 109.5 . .
C12 C17 H17B 109.5 . .
H17A C17 H17B 109.5 . .
C12 C17 H17C 109.5 . .
H17A C17 H17C 109.5 . .
H17B C17 H17C 109.5 . .
C13 C18 H18A 109.5 . .
C13 C18 H18B 109.5 . .
H18A C18 H18B 109.5 . .
C13 C18 H18C 109.5 . .
H18A C18 H18C 109.5 . .
H18B C18 H18C 109.5 . .
C14 C19 H19A 109.5 . .
C14 C19 H19B 109.5 . .
H19A C19 H19B 109.5 . .
C14 C19 H19C 109.5 . .
H19A C19 H19C 109.5 . .
H19B C19 H19C 109.5 . .
C15 C20 H20A 109.5 . .
C15 C20 H20B 109.5 . .
H20A C20 H20B 109.5 . .
C15 C20 H20C 109.5 . .
H20A C20 H20C 109.5 . .
H20B C20 H20C 109.5 . .
N2 C21 C25 105.3(3) . 3_556
N2 C21 Si1 121.0(3) . .
C25 C21 Si1 133.7(3) 3_556 .
Si1 C22 H22A 109.5 . .
Si1 C22 H22B 109.5 . .
H22A C22 H22B 109.5 . .
Si1 C22 H22C 109.5 . .
H22A C22 H22C 109.5 . .
H22B C22 H22C 109.5 . .
Si1 C23 H23A 109.5 . .
Si1 C23 H23B 109.5 . .
H23A C23 H23B 109.5 . .
Si1 C23 H23C 109.5 . .
H23A C23 H23C 109.5 . .
H23B C23 H23C 109.5 . .
Si1 C24 H24A 109.5 . .
Si1 C24 H24B 109.5 . .
H24A C24 H24B 109.5 . .
Si1 C24 H24C 109.5 . .
H24A C24 H24C 109.5 . .
H24B C24 H24C 109.5 . .
N3 C25 C21 108.9(3) . 3_556
N3 C25 C26 120.9(3) . .
C21 C25 C26 130.2(3) 3_556 .
C25 C26 C27 117.8(3) . .
C25 C26 H26A 107.8 . .
C27 C26 H26A 107.8 . .
C25 C26 H26B 107.8 . .
C27 C26 H26B 107.8 . .
H26A C26 H26B 107.2 . .
C32 C27 C28 117.8(4) . .
C32 C27 C26 119.2(4) . .
C28 C27 C26 122.9(4) . .
C27 C28 C29 120.5(4) . .
C27 C28 H28 119.8 . .
C29 C28 H28 119.8 . .
C30 C29 C28 120.2(4) . .
C30 C29 H29 119.9 . .
C28 C29 H29 119.9 . .
C31 C30 C29 119.9(4) . .
C31 C30 H30 120.0 . .
C29 C30 H30 120.0 . .
C30 C31 C32 119.7(4) . .
C30 C31 H31 120.1 . .
C32 C31 H31 120.1 . .
C31 C32 C27 121.8(4) . .
C31 C32 H32 119.1 . .
C27 C32 H32 119.1 . .
N2 N1 N3 110.5(3) . 3_556
N2 N1 La1 79.5(2) . .
N3 N1 La1 167.8(2) 3_556 .
N1 N2 C21 108.4(3) . .
N1 N2 La1 70.85(19) . .
C21 N2 La1 173.3(2) . .
N1 N3 C25 106.9(3) 3_556 .
N1 N3 La1 110.7(2) 3_556 .
C25 N3 La1 140.3(2) . .
C22 Si1 C24 110.4(2) . .
C22 Si1 C23 109.3(2) . .
C24 Si1 C23 107.0(2) . .
C22 Si1 C21 109.20(18) . .
C24 Si1 C21 109.30(18) . .
C23 Si1 C21 111.64(18) . .
N1 La1 N2 29.62(9) . .
N1 La1 N3 77.62(9) . .
N2 La1 N3 106.66(9) . .
N1 La1 C11 105.23(10) . .
N2 La1 C11 92.88(10) . .
N3 La1 C11 125.16(10) . .
N1 La1 C15 79.48(10) . .
N2 La1 C15 76.73(10) . .
N3 La1 C15 106.73(10) . .
C11 La1 C15 29.04(10) . .
N1 La1 C14 82.87(11) . .
N2 La1 C14 93.84(10) . .
N3 La1 C14 79.38(11) . .
C11 La1 C14 47.96(11) . .
C15 La1 C14 29.11(11) . .
N1 La1 C5 111.68(11) . .
N2 La1 C5 87.34(10) . .
N3 La1 C5 132.99(10) . .
C11 La1 C5 97.70(11) . .
C15 La1 C5 120.21(11) . .
C14 La1 C5 145.66(11) . .
N1 La1 C12 126.51(10) . .
N2 La1 C12 121.26(10) . .
N3 La1 C12 106.33(10) . .
C11 La1 C12 29.02(10) . .
C15 La1 C12 47.72(11) . .
C14 La1 C12 47.74(11) . .
C5 La1 C12 103.35(11) . .
N1 La1 C13 111.03(10) . .
N2 La1 C13 122.00(10) . .
N3 La1 C13 79.37(10) . .
C11 La1 C13 47.80(11) . .
C15 La1 C13 47.82(11) . .
C14 La1 C13 29.06(11) . .
C5 La1 C13 130.84(11) . .
C12 La1 C13 28.81(10) . .
N1 La1 C1 96.32(11) . .
N2 La1 C1 82.23(10) . .
N3 La1 C1 107.43(10) . .
C11 La1 C1 126.00(11) . .
C15 La1 C1 143.75(11) . .
C14 La1 C1 172.85(11) . .
C5 La1 C1 28.70(11) . .
C12 La1 C1 129.88(11) . .
C13 La1 C1 152.65(11) . .
N1 La1 C3 139.11(11) . .
N2 La1 C3 129.34(10) . .
N3 La1 C3 94.58(10) . .
C11 La1 C3 111.64(11) . .
C15 La1 C3 140.02(11) . .
C14 La1 C3 135.71(12) . .
C5 La1 C3 47.29(11) . .
C12 La1 C3 94.31(11) . .
C13 La1 C3 106.66(11) . .
C1 La1 C3 47.31(11) . .
N1 La1 C2 110.28(10) . .
N2 La1 C2 106.42(10) . .
N3 La1 C2 85.84(10) . .
C11 La1 C2 137.24(11) . .
C15 La1 C2 165.82(11) . .
C14 La1 C2 157.70(11) . .
C5 La1 C2 47.27(11) . .
C12 La1 C2 123.17(11) . .
C13 La1 C2 131.55(11) . .
C1 La1 C2 28.60(10) . .
C3 La1 C2 28.87(11) . .

loop_
_geom_bond_atom_site_label_1
_geom_bond_atom_site_label_2
_geom_bond_distance
_geom_bond_site_symmetry_2
C1 C5 1.410(5) .
C1 C2 1.413(5) .
C1 C6 1.510(5) .
C1 La1 2.854(4) .
C2 C3 1.428(5) .
C2 C7 1.512(5) .
C2 La1 2.867(4) .
C3 C4 1.411(5) .
C3 C8 1.502(5) .
C3 La1 2.863(4) .
C4 C5 1.411(5) .
C4 C9 1.506(5) .
C4 La1 2.870(4) .
C5 C10 1.517(5) .
C5 La1 2.833(4) .
C6 H6A 0.9800 .
C6 H6B 0.9800 .
C6 H6C 0.9800 .
C7 H7A 0.9800 .
C7 H7B 0.9800 .
C7 H7C 0.9800 .
C8 H8A 0.9800 .
C8 H8B 0.9800 .
C8 H8C 0.9800 .
C9 H9A 0.9800 .
C9 H9B 0.9800 .
C9 H9C 0.9800 .
C10 H10A 0.9800 .
C10 H10B 0.9800 .
C10 H10C 0.9800 .
C11 C15 1.412(5) .
C11 C12 1.417(5) .
C11 C16 1.517(5) .
C11 La1 2.814(4) .
C12 C13 1.413(5) .
C12 C17 1.504(5) .
C12 La1 2.840(4) .
C13 C14 1.421(5) .
C13 C18 1.504(5) .
C13 La1 2.840(4) .
C14 C15 1.417(5) .
C14 C19 1.498(5) .
C14 La1 2.822(4) .
C15 C20 1.501(5) .
C15 La1 2.817(4) .
C16 H16A 0.9800 .
C16 H16B 0.9800 .
C16 H16C 0.9800 .
C17 H17A 0.9800 .
C17 H17B 0.9800 .
C17 H17C 0.9800 .
C18 H18A 0.9800 .
C18 H18B 0.9800 .
C18 H18C 0.9800 .
C19 H19A 0.9800 .
C19 H19B 0.9800 .
C19 H19C 0.9800 .
C20 H20A 0.9800 .
C20 H20B 0.9800 .
C20 H20C 0.9800 .
C21 N2 1.379(5) .
C21 C25 1.400(5) 3_556
C21 Si1 1.881(4) .
C22 Si1 1.851(4) .
C22 H22A 0.9800 .
C22 H22B 0.9800 .
C22 H22C 0.9800 .
C23 Si1 1.865(4) .
C23 H23A 0.9800 .
C23 H23B 0.9800 .
C23 H23C 0.9800 .
C24 Si1 1.860(4) .
C24 H24A 0.9800 .
C24 H24B 0.9800 .
C24 H24C 0.9800 .
C25 N3 1.354(5) .
C25 C21 1.400(5) 3_556
C25 C26 1.498(5) .
C26 C27 1.511(5) .
C26 H26A 0.9900 .
C26 H26B 0.9900 .
C27 C32 1.384(5) .
C27 C28 1.390(6) .
C28 C29 1.394(6) .
C28 H28 0.9500 .
C29 C30 1.378(6) .
C29 H29 0.9500 .
C30 C31 1.371(6) .
C30 H30 0.9500 .
C31 C32 1.383(6) .
C31 H31 0.9500 .
C32 H32 0.9500 .
N1 N2 1.333(4) .
N1 N3 1.348(4) 3_556
N1 La1 2.548(3) .
N2 La1 2.652(3) .
N3 N1 1.348(4) 3_556
N3 La1 2.718(3) .
